data_7059278
loop_
_publ_author_name
'Elamathi, C.'
'Fronczek, Frank R.'
'Madankumar, A.'
'Prabhakaran, R.'

_publ_section_title
;
 Synthesis and spectral characterizations of water soluble Cu(ii)
 complexes containing N-heterocyclic chelates: cell-proliferation,
 antioxidant and nucleic acid/serum albumin interactions
;
_journal_issue 10
_journal_name_full 'New Journal of Chemistry'
_journal_page_first 4158
_journal_page_last 4170
_journal_paper_doi 10.1039/C9NJ04136B
_journal_volume 44
_journal_year 2020
_chemical_formula_sum 'C28.5 H31 Cu F12 N4 O6'
_chemical_formula_weight 817.11
_space_group_IT_number 2
_space_group_name_Hall '-P 1'
_space_group_name_H-M_alt 'P -1'
_symmetry_cell_setting triclinic
_symmetry_space_group_name_H-M 'P -1'
_atom_sites_solution_hydrogens geom
_atom_sites_solution_primary direct
_atom_sites_solution_secondary difmap
_audit_block_doi 10.5517/ccxr9qn
_audit_creation_method SHELXL-97
_audit_update_record
;
2011-12-02 deposited with the CCDC.	2020-02-04 downloaded from the CCDC.
;
_cell_angle_alpha 99.285(6)
_cell_angle_beta 106.566(6)
_cell_angle_gamma 100.756(6)
_cell_formula_units_Z 2
_cell_length_a 10.7592(9)
_cell_length_b 13.2163(10)
_cell_length_c 13.8207(12)
_cell_measurement_reflns_used 2596
_cell_measurement_temperature 298(2)
_cell_measurement_theta_max 20.25
_cell_measurement_theta_min 2.76
_cell_volume 1801.9(3)
_computing_cell_refinement 'Bruker SAINT'
_computing_data_collection 'Bruker APEX2'
_computing_data_reduction 'Bruker SAINT'
_computing_molecular_graphics 'Bruker SHELXTL'
_computing_publication_material 'Bruker SHELXTL'
_computing_structure_refinement 'SHELXL-97 (Sheldrick, 1997)'
_computing_structure_solution 'SHELXS-97 (Sheldrick, 1990)'
_diffrn_ambient_temperature 298(2)
_diffrn_measured_fraction_theta_full 0.966
_diffrn_measured_fraction_theta_max 0.966
_diffrn_measurement_device_type 'Bruker APEX-II CCD'
_diffrn_measurement_method '\f and \w scans'
_diffrn_radiation_monochromator graphite
_diffrn_radiation_source 'fine-focus sealed tube'
_diffrn_radiation_type MoK\a
_diffrn_radiation_wavelength 0.71073
_diffrn_reflns_av_R_equivalents 0.0531
_diffrn_reflns_av_sigmaI/netI 0.0974
_diffrn_reflns_limit_h_max 13
_diffrn_reflns_limit_h_min -14
_diffrn_reflns_limit_k_max 16
_diffrn_reflns_limit_k_min -17
_diffrn_reflns_limit_l_max 17
_diffrn_reflns_limit_l_min -18
_diffrn_reflns_number 20238
_diffrn_reflns_theta_full 28.61
_diffrn_reflns_theta_max 28.61
_diffrn_reflns_theta_min 2.04
_diffrn_standards_number 0
_exptl_absorpt_coefficient_mu 0.712
_exptl_absorpt_correction_T_max 0.8590
_exptl_absorpt_correction_T_min 0.7886
_exptl_absorpt_correction_type multi-scan
_exptl_crystal_colour black
_exptl_crystal_density_diffrn 1.506
_exptl_crystal_density_method 'not measured'
_exptl_crystal_description bulk
_exptl_crystal_F_000 830
_exptl_crystal_size_max 0.35
_exptl_crystal_size_mid 0.27
_exptl_crystal_size_min 0.22
_refine_diff_density_max 0.221
_refine_diff_density_min -0.239
_refine_diff_density_rms 0.036
_refine_ls_extinction_method none
_refine_ls_goodness_of_fit_ref 0.726
_refine_ls_hydrogen_treatment constr
_refine_ls_matrix_type full
_refine_ls_number_parameters 607
_refine_ls_number_reflns 8921
_refine_ls_number_restraints 5
_refine_ls_restrained_S_all 0.726
_refine_ls_R_factor_all 0.1279
_refine_ls_R_factor_gt 0.0412
_refine_ls_shift/su_max 0.000
_refine_ls_shift/su_mean 0.000
_refine_ls_structure_factor_coef Fsqd
_refine_ls_weighting_details 'calc w=1/[\s^2^(Fo^2^)+(0.0445P)^2^+0.0000P] where P=(Fo^2^+2Fc^2^)/3'
_refine_ls_weighting_scheme calc
_refine_ls_wR_factor_gt 0.0875
_refine_ls_wR_factor_ref 0.1061
_reflns_number_gt 3206
_reflns_number_total 8921
_reflns_threshold_expression >2sigma(I)
_cod_data_source_file c9nj04136b2.cif
_cod_data_source_block 124krez298
_cod_depositor_comments
;
The following automatic conversions were performed:

data item '_symmetry_cell_setting' value 'Triclinic' was changed to
'triclinic' in accordance with the
/home/data/users/saulius/crontab/automatic-downloads/rss-feeds/RSC/lib/dictionaries/cif_core.dic
dictionary named 'cif_core.dic' version 2.4.2 last updated on
2011-04-26.

Automatic conversion script
Id: cif_fix_values 7556 2019-12-06 15:28:31Z antanas 

 Adding full bibliography for 7059276--7059305.cif.

 Adding full bibliography for 7059276--7059305.cif.
;
_cod_original_sg_symbol_H-M P-1
_cod_original_formula_sum 'C28.50 H31 Cu F12 N4 O6'
_cod_database_code 7059278

loop_
_symmetry_equiv_pos_as_xyz
'x, y, z'
'-x, -y, -z'

loop_
_atom_site_label
_atom_site_type_symbol
_atom_site_fract_x
_atom_site_fract_y
_atom_site_fract_z
_atom_site_U_iso_or_equiv
_atom_site_adp_type
_atom_site_occupancy
_atom_site_symmetry_multiplicity
_atom_site_calc_flag
_atom_site_refinement_flags
_atom_site_disorder_group
Cu1 Cu 0.5000 0.5000 0.5000 0.06520(16) Uani 1 2 d S .
O1 O 0.3595(2) 0.36617(14) 0.46815(14) 0.0806(6) Uani 1 1 d . .
C1 C 0.1760(6) 0.2421(3) 0.4717(5) 0.1019(12) Uani 1 1 d . .
F1 F 0.2459(16) 0.1771(11) 0.4860(15) 0.137(4) Uani 0.50 1 d P .
F2 F 0.0950(13) 0.2159(12) 0.3737(9) 0.156(6) Uani 0.50 1 d P .
F3 F 0.0627(16) 0.2302(13) 0.4916(15) 0.146(8) Uani 0.50 1 d P .
F1A F 0.250(3) 0.1903(15) 0.5351(17) 0.238(10) Uani 0.50 1 d P .
F2A F 0.1615(17) 0.1941(11) 0.3831(13) 0.188(9) Uani 0.50 1 d P .
F3A F 0.1043(18) 0.2267(14) 0.5274(14) 0.140(6) Uani 0.50 1 d P .
C2 C 0.2590(3) 0.3560(2) 0.4970(2) 0.0759(8) Uani 1 1 d . .
C3 C 0.2139(3) 0.4337(3) 0.5464(2) 0.0809(8) Uani 1 1 d . .
H3A H 0.1385 0.4143 0.5658 0.097 Uiso 1 1 calc R .
C4 C 0.2782(3) 0.5396(3) 0.5677(2) 0.0725(8) Uani 1 1 d . .
C5 C 0.2203(6) 0.6179(4) 0.6225(4) 0.0997(12) Uani 1 1 d . .
F4 F 0.1973(3) 0.6910(2) 0.5734(2) 0.1763(12) Uani 1 1 d . .
F5 F 0.3267(12) 0.6759(9) 0.7217(8) 0.124(3) Uani 0.50 1 d P .
F6 F 0.0981(10) 0.5736(11) 0.6466(10) 0.142(3) Uani 0.50 1 d P .
F5A F 0.2797(14) 0.6613(13) 0.6964(12) 0.212(9) Uani 0.50 1 d P .
F6A F 0.1307(14) 0.5896(11) 0.6325(16) 0.219(7) Uani 0.50 1 d P .
O2 O 0.3794(2) 0.58115(14) 0.54797(14) 0.0778(5) Uani 1 1 d . .
Cu2 Cu 0.0000 0.0000 0.0000 0.07683(18) Uani 1 2 d S .
O3 O 0.0026(2) 0.05574(14) -0.12357(15) 0.0829(6) Uani 1 1 d . .
C6 C 0.0392(10) 0.0690(5) -0.2805(5) 0.123(2) Uani 1 1 d . .
F7 F -0.0996(9) 0.0551(11) -0.3273(9) 0.145(4) Uani 0.50 1 d P .
F7A F 0.1054(17) 0.0463(12) -0.3388(11) 0.215(7) Uani 0.50 1 d P .
F9 F -0.048(3) 0.098(2) -0.3028(13) 0.300(13) Uani 0.50 1 d P .
F9A F 0.0477(12) 0.0102(7) -0.3565(7) 0.141(4) Uani 0.50 1 d P .
F8 F 0.0762(12) 0.1786(9) -0.2557(10) 0.128(3) Uani 0.50 1 d P .
F8A F 0.132(2) 0.1554(14) -0.2618(10) 0.284(9) Uani 0.50 1 d P .
C7 C 0.0683(4) 0.0298(2) -0.1804(2) 0.0865(9) Uani 1 1 d . .
C8 C 0.1604(4) -0.0318(2) -0.1637(3) 0.0988(11) Uani 1 1 d . .
H8A H 0.2016 -0.0462 -0.2133 0.119 Uiso 1 1 calc R .
C9 C 0.1930(3) -0.0725(2) -0.0768(3) 0.0795(9) Uani 1 1 d . .
C10 C 0.2996(6) -0.1359(4) -0.0626(5) 0.1042(12) Uani 1 1 d . .
F10 F 0.246(2) -0.2187(12) -0.0769(19) 0.220(8) Uani 0.50 1 d P .
F11 F 0.3732(15) -0.1201(17) -0.1247(17) 0.142(6) Uani 0.50 1 d P .
F12 F 0.3759(14) -0.1248(11) 0.0328(8) 0.144(5) Uani 0.50 1 d P .
F10A F 0.3981(12) -0.0860(12) 0.0189(13) 0.215(7) Uani 0.50 1 d P .
F11A F 0.2453(18) -0.2486(10) -0.0714(10) 0.131(3) Uani 0.50 1 d P .
F12A F 0.3487(18) -0.1521(18) -0.1337(15) 0.169(7) Uani 0.50 1 d P .
O4 O 0.14511(18) -0.06565(13) -0.00469(15) 0.0769(5) Uani 1 1 d . .
O01 O 0.4433(2) 0.51328(14) 0.33578(16) 0.0829(6) Uani 1 1 d . .
N1 N 0.3316(3) 0.52831(17) 0.2816(2) 0.0744(7) Uani 1 1 d . .
C01 C 0.3150(4) 0.6364(2) 0.2657(2) 0.0836(9) Uani 1 1 d . .
C02 C 0.3910(4) 0.6619(3) 0.1911(3) 0.1396(16) Uani 1 1 d . .
H02A H 0.3504 0.6109 0.1262 0.209 Uiso 1 1 calc R .
H02B H 0.4824 0.6594 0.2203 0.209 Uiso 1 1 calc R .
H02C H 0.3879 0.7313 0.1800 0.209 Uiso 1 1 calc R .
C03 C 0.3771(3) 0.7178(2) 0.3687(2) 0.0995(10) Uani 1 1 d . .
H03A H 0.4722 0.7260 0.3923 0.149 Uiso 1 1 calc R .
H03B H 0.3402 0.6941 0.4190 0.149 Uiso 1 1 calc R .
H03C H 0.3581 0.7844 0.3595 0.149 Uiso 1 1 calc R .
C04 C 0.1616(4) 0.6135(2) 0.2196(2) 0.0886(9) Uani 1 1 d . .
C05 C 0.0909(3) 0.6235(3) 0.3011(3) 0.1070(11) Uani 1 1 d . .
H05A H -0.0038 0.6091 0.2672 0.160 Uiso 1 1 calc R .
H05B H 0.1226 0.6940 0.3438 0.160 Uiso 1 1 calc R .
H05C H 0.1097 0.5738 0.3435 0.160 Uiso 1 1 calc R .
C06 C 0.1099(4) 0.6722(2) 0.1367(3) 0.1329(15) Uani 1 1 d . .
H06A H 0.0138 0.6529 0.1126 0.199 Uiso 1 1 calc R .
H06B H 0.1419 0.6538 0.0798 0.199 Uiso 1 1 calc R .
H06C H 0.1411 0.7470 0.1654 0.199 Uiso 1 1 calc R .
N2 N 0.1298(3) 0.4971(2) 0.1724(2) 0.0920(8) Uani 1 1 d . .
O02 O 0.0135(3) 0.44739(18) 0.1111(2) 0.1254(9) Uani 1 1 d . .
C07 C 0.2278(3) 0.4527(2) 0.2162(2) 0.0732(8) Uani 1 1 d . .
C08 C 0.2212(3) 0.3405(2) 0.1934(2) 0.0708(8) Uani 1 1 d . .
C09 C 0.1169(3) 0.2593(2) 0.1225(2) 0.0791(8) Uani 1 1 d . .
H09A H 0.0366 0.2691 0.0820 0.095 Uiso 1 1 calc R .
N3 N 0.1474(3) 0.16669(17) 0.12056(19) 0.0779(7) Uani 1 1 d . .
N4 N 0.2716(3) 0.18791(17) 0.19094(19) 0.0762(7) Uani 1 1 d . .
C041 C 0.3356(4) 0.1015(3) 0.2093(3) 0.1172(13) Uani 1 1 d . .
H04A H 0.2663 0.0396 0.2024 0.141 Uiso 1 1 calc R .
H04B H 0.3731 0.0854 0.1542 0.141 Uiso 1 1 calc R .
C042 C 0.4362(4) 0.1156(3) 0.3034(3) 0.1242(13) Uani 1 1 d . .
H04C H 0.4010 0.1344 0.3592 0.149 Uiso 1 1 calc R .
H04D H 0.5087 0.1747 0.3093 0.149 Uiso 1 1 calc R .
C043 C 0.4927(5) 0.0197(3) 0.3179(4) 0.1554(19) Uani 1 1 d . .
H04E H 0.4253 -0.0340 0.3275 0.187 Uiso 1 1 calc R .
H04F H 0.5085 -0.0087 0.2544 0.187 Uiso 1 1 calc R .
C044 C 0.6113(6) 0.0376(4) 0.4006(5) 0.204(2) Uani 1 1 d . .
H04G H 0.6362 -0.0280 0.4048 0.306 Uiso 1 1 calc R .
H04H H 0.5978 0.0665 0.4641 0.306 Uiso 1 1 calc R .
H04I H 0.6811 0.0866 0.3897 0.306 Uiso 1 1 calc R .
C010 C 0.3186(3) 0.2910(2) 0.2352(2) 0.0754(8) Uani 1 1 d . .
H01A H 0.4015 0.3232 0.2850 0.090 Uiso 1 1 calc R .
C1S C 0.5890(15) 0.6278(16) 0.0285(15) 0.114(6) Uani 0.50 1 d PD 1
C2S C 0.4781(17) 0.5735(15) -0.0543(13) 0.118(6) Uani 0.50 1 d PD 1
H2SA H 0.4291 0.6150 -0.0941 0.141 Uiso 0.50 1 d PR 1
C3S C 0.4044(15) 0.4753(14) -0.0553(11) 0.105(5) Uani 0.50 1 d PD 1
C4S C 0.462(3) 0.4135(16) 0.0092(13) 0.123(9) Uani 0.50 1 d PD 1
C5S C 0.592(2) 0.4627(19) 0.0705(16) 0.142(9) Uani 0.50 1 d PD 1
H5SA H 0.6375 0.4213 0.1130 0.170 Uiso 0.50 1 d PR 1
C6S C 0.6551(19) 0.5674(18) 0.0849(15) 0.146(6) Uani 0.50 1 d PD 1
H6SA H 0.7399 0.6032 0.1362 0.175 Uiso 0.50 1 d PR 1
C11S C 0.6629(17) 0.7383(19) 0.0389(18) 0.216(11) Uani 0.50 1 d P 1
H11A H 0.6087 0.7667 -0.0128 0.324 Uiso 0.50 1 d PR 1
H11B H 0.6701 0.7759 0.1066 0.324 Uiso 0.50 1 d PR 1
H11C H 0.7504 0.7460 0.0324 0.324 Uiso 0.50 1 d PR 1
C31S C 0.2710(13) 0.4310(15) -0.1402(14) 0.277(11) Uani 0.50 1 d P 1
H31A H 0.2474 0.4845 -0.1763 0.416 Uiso 0.50 1 d PR 1
H31B H 0.2748 0.3715 -0.1883 0.416 Uiso 0.50 1 d PR 1
H31C H 0.2049 0.4089 -0.1086 0.416 Uiso 0.50 1 d PR 1
C41S C 0.4084(19) 0.2977(18) -0.0018(15) 0.170(10) Uani 0.50 1 d P 1
H41A H 0.4581 0.2635 0.0467 0.255 Uiso 0.50 1 d PR 1
H41B H 0.3221 0.2949 0.0062 0.255 Uiso 0.50 1 d PR 1
H41C H 0.3973 0.2623 -0.0711 0.255 Uiso 0.50 1 d PR 1

loop_
_atom_site_aniso_label
_atom_site_aniso_U_11
_atom_site_aniso_U_22
_atom_site_aniso_U_33
_atom_site_aniso_U_23
_atom_site_aniso_U_13
_atom_site_aniso_U_12
Cu1 0.0684(3) 0.0513(3) 0.0743(3) 0.0050(2) 0.0295(3) 0.0091(2)
O1 0.0875(14) 0.0709(13) 0.0817(14) 0.0052(10) 0.0383(12) 0.0088(11)
C1 0.109(4) 0.074(3) 0.127(5) 0.015(3) 0.060(4) 0.005(3)
F1 0.117(6) 0.069(4) 0.214(12) 0.030(6) 0.037(7) 0.023(4)
F2 0.157(9) 0.139(8) 0.091(8) 0.003(5) -0.015(7) -0.054(6)
F3 0.083(5) 0.086(5) 0.25(2) 0.004(8) 0.060(8) -0.008(3)
F1A 0.200(12) 0.131(11) 0.34(2) 0.136(13) 0.010(13) -0.008(8)
F2A 0.241(18) 0.099(6) 0.194(17) -0.042(9) 0.133(16) -0.063(10)
F3A 0.156(15) 0.115(6) 0.162(8) 0.049(5) 0.088(11) -0.010(8)
C2 0.077(2) 0.071(2) 0.073(2) 0.0167(16) 0.0240(17) 0.0043(18)
C3 0.080(2) 0.076(2) 0.090(2) 0.0159(18) 0.0412(18) 0.0088(18)
C4 0.075(2) 0.085(2) 0.0603(19) 0.0163(17) 0.0243(16) 0.0219(19)
C5 0.107(4) 0.091(3) 0.105(3) 0.010(3) 0.047(3) 0.026(3)
F4 0.256(3) 0.166(2) 0.195(3) 0.081(2) 0.127(3) 0.145(3)
F5 0.121(7) 0.137(5) 0.074(4) -0.039(4) 0.019(5) 0.009(4)
F6 0.123(6) 0.121(5) 0.232(6) 0.028(4) 0.152(6) 0.014(5)
F5A 0.167(13) 0.268(14) 0.130(9) -0.096(8) -0.016(7) 0.103(11)
F6A 0.177(7) 0.115(6) 0.438(18) -0.004(7) 0.267(10) 0.002(5)
O2 0.0840(14) 0.0699(13) 0.0831(14) 0.0185(10) 0.0345(12) 0.0153(11)
Cu2 0.1023(4) 0.0629(3) 0.0776(4) 0.0111(3) 0.0498(3) 0.0216(3)
O3 0.1182(16) 0.0605(12) 0.0832(14) 0.0126(10) 0.0548(13) 0.0218(11)
C6 0.210(8) 0.079(4) 0.133(5) 0.050(4) 0.105(5) 0.057(5)
F7 0.123(5) 0.187(8) 0.095(4) 0.046(4) 0.004(4) 0.004(6)
F7A 0.401(18) 0.240(14) 0.209(12) 0.159(10) 0.254(14) 0.235(14)
F9 0.55(4) 0.36(3) 0.212(18) 0.212(19) 0.26(2) 0.32(3)
F9A 0.248(9) 0.087(4) 0.065(4) -0.002(3) 0.051(4) 0.008(4)
F8 0.175(6) 0.061(4) 0.173(7) 0.049(4) 0.074(5) 0.038(5)
F8A 0.52(3) 0.128(11) 0.118(6) 0.034(7) 0.082(13) -0.088(14)
C7 0.133(3) 0.0523(18) 0.085(2) 0.0119(17) 0.059(2) 0.0152(19)
C8 0.151(3) 0.076(2) 0.101(3) 0.019(2) 0.084(2) 0.039(2)
C9 0.102(2) 0.0493(17) 0.091(2) -0.0018(17) 0.050(2) 0.0134(17)
C10 0.131(4) 0.081(3) 0.117(4) 0.006(3) 0.069(3) 0.035(3)
F10 0.217(9) 0.073(8) 0.47(2) 0.113(8) 0.198(12) 0.090(7)
F11 0.135(5) 0.147(12) 0.212(11) 0.060(7) 0.129(6) 0.068(5)
F12 0.213(11) 0.165(10) 0.100(6) 0.034(6) 0.075(7) 0.119(9)
F10A 0.107(5) 0.191(11) 0.277(16) -0.065(9) -0.006(8) 0.076(6)
F11A 0.175(6) 0.053(6) 0.213(7) 0.049(4) 0.104(5) 0.059(5)
F12A 0.289(17) 0.141(12) 0.174(9) 0.061(7) 0.169(11) 0.119(12)
O4 0.0960(14) 0.0646(12) 0.0765(13) 0.0030(10) 0.0456(11) 0.0191(10)
O01 0.0869(14) 0.0589(12) 0.1025(16) 0.0055(11) 0.0389(13) 0.0155(11)
N1 0.098(2) 0.0472(14) 0.0824(18) 0.0092(13) 0.0400(16) 0.0151(15)
C01 0.134(3) 0.0434(17) 0.084(2) 0.0170(16) 0.050(2) 0.0202(18)
C02 0.232(4) 0.078(2) 0.156(4) 0.041(2) 0.135(4) 0.027(3)
C03 0.136(3) 0.0521(18) 0.104(3) 0.0055(18) 0.039(2) 0.0189(19)
C04 0.142(3) 0.0545(19) 0.073(2) 0.0175(16) 0.029(2) 0.038(2)
C05 0.126(3) 0.097(2) 0.115(3) 0.025(2) 0.049(2) 0.051(2)
C06 0.220(4) 0.083(2) 0.092(3) 0.032(2) 0.025(3) 0.059(3)
N2 0.126(2) 0.0650(18) 0.0752(18) 0.0127(15) 0.0154(17) 0.0302(18)
O02 0.140(2) 0.0869(17) 0.114(2) 0.0131(14) -0.0122(17) 0.0362(16)
C07 0.095(2) 0.0547(19) 0.072(2) 0.0143(16) 0.0278(18) 0.0225(19)
C08 0.095(2) 0.0474(17) 0.0693(19) 0.0083(15) 0.0298(17) 0.0154(17)
C09 0.097(2) 0.0550(18) 0.084(2) 0.0156(16) 0.0276(18) 0.0180(18)
N3 0.1002(19) 0.0499(15) 0.0773(17) 0.0077(12) 0.0250(15) 0.0155(14)
N4 0.0957(19) 0.0506(15) 0.0763(17) 0.0027(12) 0.0225(15) 0.0222(14)
C041 0.132(3) 0.079(2) 0.116(3) -0.006(2) 0.003(3) 0.051(2)
C042 0.163(4) 0.077(2) 0.132(3) 0.023(2) 0.035(3) 0.050(3)
C043 0.211(5) 0.107(3) 0.135(4) 0.042(3) 0.010(4) 0.067(4)
C044 0.261(7) 0.143(4) 0.237(7) 0.061(4) 0.079(5) 0.105(5)
C010 0.092(2) 0.0531(18) 0.074(2) -0.0022(15) 0.0263(17) 0.0145(17)
C1S 0.124(13) 0.129(16) 0.091(12) -0.015(10) 0.052(10) 0.045(12)
C2S 0.084(11) 0.137(16) 0.128(15) 0.018(12) 0.045(11) 0.010(9)
C3S 0.090(11) 0.094(11) 0.101(11) -0.006(10) 0.011(10) 0.006(9)
C4S 0.23(3) 0.096(14) 0.060(12) 0.003(11) 0.076(14) 0.05(2)
C5S 0.15(2) 0.17(2) 0.168(16) 0.101(17) 0.088(17) 0.074(19)
C6S 0.128(18) 0.136(16) 0.127(14) 0.005(12) -0.012(12) 0.028(14)
C11S 0.185(16) 0.208(19) 0.200(16) -0.008(11) 0.078(12) -0.063(11)
C31S 0.168(13) 0.201(14) 0.31(2) 0.015(13) -0.105(12) 0.000(11)
C41S 0.22(2) 0.177(19) 0.21(2) 0.097(19) 0.143(19) 0.11(2)

loop_
_atom_type_symbol
_atom_type_description
_atom_type_scat_dispersion_real
_atom_type_scat_dispersion_imag
_atom_type_scat_source
C C 0.0033 0.0016 'International Tables Vol C Tables 4.2.6.8 and 6.1.1.4'
H H 0.0000 0.0000 'International Tables Vol C Tables 4.2.6.8 and 6.1.1.4'
N N 0.0061 0.0033 'International Tables Vol C Tables 4.2.6.8 and 6.1.1.4'
O O 0.0106 0.0060 'International Tables Vol C Tables 4.2.6.8 and 6.1.1.4'
F F 0.0171 0.0103 'International Tables Vol C Tables 4.2.6.8 and 6.1.1.4'
Cu Cu 0.3201 1.2651 'International Tables Vol C Tables 4.2.6.8 and 6.1.1.4'

loop_
_citation_id
_citation_doi
_citation_year
1 10.1021/ic200444e 2011

loop_
_geom_angle_atom_site_label_1
_geom_angle_atom_site_label_2
_geom_angle_atom_site_label_3
_geom_angle
_geom_angle_site_symmetry_1
_geom_angle_site_symmetry_3
O1 Cu1 O1 180.0 2_666 .
O1 Cu1 O2 89.49(8) 2_666 2_666
O1 Cu1 O2 90.51(8) . 2_666
O1 Cu1 O2 90.51(8) 2_666 .
O1 Cu1 O2 89.49(8) . .
O2 Cu1 O2 179.999(1) 2_666 .
O1 Cu1 O01 87.02(7) 2_666 .
O1 Cu1 O01 92.98(7) . .
O2 Cu1 O01 80.86(7) 2_666 .
O2 Cu1 O01 99.14(7) . .
O1 Cu1 O01 92.98(7) 2_666 2_666
O1 Cu1 O01 87.01(7) . 2_666
O2 Cu1 O01 99.14(7) 2_666 2_666
O2 Cu1 O01 80.86(7) . 2_666
O01 Cu1 O01 180.0 . 2_666
C2 O1 Cu1 125.44(19) . .
F2A C1 F1 76.1(11) . .
F2A C1 F3A 129.7(11) . .
F1 C1 F3A 103.2(13) . .
F2A C1 F3 112.1(12) . .
F1 C1 F3 121.2(12) . .
F3A C1 F3 26.0(14) . .
F2A C1 F2 36.2(10) . .
F1 C1 F2 109.5(11) . .
F3A C1 F2 107.1(11) . .
F3 C1 F2 82.8(11) . .
F2A C1 F1A 104.3(13) . .
F1 C1 F1A 28.8(14) . .
F3A C1 F1A 81.1(14) . .
F3 C1 F1A 104.8(13) . .
F2 C1 F1A 134.5(11) . .
F2A C1 C2 112.1(8) . .
F1 C1 C2 113.1(8) . .
F3A C1 C2 113.8(10) . .
F3 C1 C2 115.6(8) . .
F2 C1 C2 109.8(8) . .
F1A C1 C2 106.7(10) . .
F1A F1 C1 86(3) . .
F1A F1 F2A 136(3) . .
C1 F1 F2A 51.7(8) . .
F2A F2 C1 65.4(17) . .
F2A F2 F3 106(2) . .
C1 F2 F3 48.1(7) . .
F3A F3 C1 71(3) . .
F3A F3 F2 117(4) . .
C1 F3 F2 49.1(8) . .
F1 F1A C1 65(3) . .
F1 F1A F3A 103(3) . .
C1 F1A F3A 46.5(9) . .
F2 F2A C1 78.3(18) . .
F2 F2A F1 126(2) . .
C1 F2A F1 52.2(8) . .
F3 F3A C1 83(3) . .
F3 F3A F1A 130(4) . .
C1 F3A F1A 52.5(10) . .
O1 C2 C3 128.4(3) . .
O1 C2 C1 114.3(3) . .
C3 C2 C1 117.3(3) . .
C2 C3 C4 121.7(3) . .
O2 C4 C3 128.8(3) . .
O2 C4 C5 114.0(3) . .
C3 C4 C5 117.1(3) . .
F6A C5 F5A 102.8(13) . .
F6A C5 F4 103.1(12) . .
F5A C5 F4 102.3(11) . .
F6A C5 F6 5.9(16) . .
F5A C5 F6 98.8(13) . .
F4 C5 F6 108.3(6) . .
F6A C5 F5 112.5(13) . .
F5A C5 F5 10.8(12) . .
F4 C5 F5 103.8(6) . .
F6 C5 F5 108.1(7) . .
F6A C5 C4 117.6(9) . .
F5A C5 C4 117.0(9) . .
F4 C5 C4 112.0(4) . .
F6 C5 C4 116.7(7) . .
F5 C5 C4 107.1(7) . .
F5A F5 C5 23(2) . .
F5 F5A C5 146(4) . .
F5 F5A F6A 164(4) . .
C5 F5A F6A 38.2(7) . .
C5 F6A F5A 39.0(8) . .
C4 O2 Cu1 124.12(19) . .
O4 Cu2 O4 180.0 . 2
O4 Cu2 O3 87.50(8) . 2
O4 Cu2 O3 92.50(8) 2 2
O4 Cu2 O3 92.50(8) . .
O4 Cu2 O3 87.50(8) 2 .
O3 Cu2 O3 180.0 2 .
O4 Cu2 N3 85.40(8) . 2
O4 Cu2 N3 94.60(8) 2 2
O3 Cu2 N3 92.81(8) 2 2
O3 Cu2 N3 87.19(8) . 2
O4 Cu2 N3 94.60(8) . .
O4 Cu2 N3 85.40(8) 2 .
O3 Cu2 N3 87.19(8) 2 .
O3 Cu2 N3 92.81(8) . .
N3 Cu2 N3 180.0 2 .
C7 O3 Cu2 123.7(2) . .
F9 C6 F9A 110.0(16) . .
F9 C6 F7A 124.4(12) . .
F9A C6 F7A 30.8(10) . .
F9 C6 F8A 99.9(16) . .
F9A C6 F8A 105.3(12) . .
F7A C6 F8A 75.8(11) . .
F9 C6 F8 70.7(16) . .
F9A C6 F8 126.3(8) . .
F7A C6 F8 102.2(10) . .
F8A C6 F8 31.7(12) . .
F9 C6 F7 27.8(19) . .
F9A C6 F7 92.3(9) . .
F7A C6 F7 117.3(11) . .
F8A C6 F7 126.3(14) . .
F8 C6 F7 98.4(9) . .
F9 C6 C7 117.6(10) . .
F9A C6 C7 115.9(7) . .
F7A C6 C7 116.7(7) . .
F8A C6 C7 105.9(9) . .
F8 C6 C7 108.8(7) . .
F7 C6 C7 110.9(7) . .
F9 F7 C6 46(2) . .
F9A F7A C6 73.2(16) . .
F9A F7A F8A 124(2) . .
C6 F7A F8A 53.4(7) . .
F7 F9 C6 106(3) . .
F7 F9 F8 170(3) . .
C6 F9 F8 65.2(17) . .
F7A F9A C6 76.0(14) . .
F8A F8 C6 67.9(18) . .
F8A F8 F9 109(2) . .
C6 F8 F9 44.1(8) . .
F8 F8A C6 80(2) . .
F8 F8A F7A 122(3) . .
C6 F8A F7A 50.7(8) . .
O3 C7 C8 127.5(3) . .
O3 C7 C6 114.8(4) . .
C8 C7 C6 117.7(4) . .
C9 C8 C7 122.7(3) . .
O4 C9 C8 128.0(3) . .
O4 C9 C10 112.8(3) . .
C8 C9 C10 119.2(3) . .
F10 C10 F12A 94.2(16) . .
F10 C10 F10A 124.8(14) . .
F12A C10 F10A 105.9(13) . .
F10 C10 F12 98.4(13) . .
F12A C10 F12 118.3(11) . .
F10A C10 F12 27.1(11) . .
F10 C10 F11 112.8(13) . .
F12A C10 F11 18.8(18) . .
F10A C10 F11 92.3(11) . .
F12 C10 F11 110.9(11) . .
F10 C10 F11A 8.0(18) . .
F12A C10 F11A 94.1(12) . .
F10A C10 F11A 117.4(12) . .
F12 C10 F11A 91.5(10) . .
F11 C10 F11A 112.3(11) . .
F10 C10 C9 106.4(11) . .
F12A C10 C9 117.6(10) . .
F10A C10 C9 108.1(7) . .
F12 C10 C9 115.8(5) . .
F11 C10 C9 111.7(9) . .
F11A C10 C9 113.3(7) . .
C10 F10 F12A 46.5(10) . .
F10A F12 C10 74(2) . .
F12 F10A C10 79(2) . .
C10 F12A F10 39.4(9) . .
C9 O4 Cu2 124.7(2) . .
N1 O01 Cu1 126.73(16) . .
O01 N1 C07 125.4(2) . .
O01 N1 C01 122.7(3) . .
C07 N1 C01 110.5(3) . .
N1 C01 C03 109.9(2) . .
N1 C01 C02 105.1(2) . .
C03 C01 C02 110.1(3) . .
N1 C01 C04 100.6(2) . .
C03 C01 C04 115.1(3) . .
C02 C01 C04 115.1(3) . .
N2 C04 C06 110.1(3) . .
N2 C04 C05 105.8(3) . .
C06 C04 C05 110.8(3) . .
N2 C04 C01 99.8(2) . .
C06 C04 C01 115.4(3) . .
C05 C04 C01 113.9(3) . .
O02 N2 C07 125.7(3) . .
O02 N2 C04 121.3(3) . .
C07 N2 C04 112.0(3) . .
N1 C07 N2 109.1(3) . .
N1 C07 C08 126.1(3) . .
N2 C07 C08 124.8(3) . .
C010 C08 C09 104.8(2) . .
C010 C08 C07 127.3(3) . .
C09 C08 C07 127.9(3) . .
N3 C09 C08 111.1(3) . .
C09 N3 N4 105.2(2) . .
C09 N3 Cu2 123.2(2) . .
N4 N3 Cu2 131.49(17) . .
C010 N4 N3 111.8(2) . .
C010 N4 C041 128.7(3) . .
N3 N4 C041 119.5(2) . .
C042 C041 N4 118.4(3) . .
C041 C042 C043 114.8(3) . .
C044 C043 C042 116.0(4) . .
N4 C010 C08 107.2(3) . .
C4S C1S C41S 109(4) 2_665 2_665
C4S C1S C6S 98(3) 2_665 .
C41S C1S C6S 148.7(19) 2_665 .
C4S C1S C2S 17(2) 2_665 .
C41S C1S C2S 93(2) 2_665 .
C6S C1S C2S 115.8(18) . .
C4S C1S C3S 70(2) 2_665 2_665
C41S C1S C3S 172.5(19) 2_665 2_665
C6S C1S C3S 29.6(9) . 2_665
C2S C1S C3S 86.8(15) . 2_665
C4S C1S C11S 139(4) 2_665 .
C41S C1S C11S 31.6(16) 2_665 .
C6S C1S C11S 117.5(17) . .
C2S C1S C11S 124(2) . .
C3S C1S C11S 146.7(17) 2_665 .
C4S C2S C5S 136(4) 2_665 2_665
C4S C2S C1S 17(2) 2_665 .
C5S C2S C1S 145(3) 2_665 .
C4S C2S C3S 107(3) 2_665 .
C5S C2S C3S 35(2) 2_665 .
C1S C2S C3S 121(2) . .
C4S C2S C41S 54(2) 2_665 2_665
C5S C2S C41S 150(3) 2_665 2_665
C1S C2S C41S 37.8(13) . 2_665
C3S C2S C41S 156.8(15) . 2_665
C4S C2S C3S 32(2) 2_665 2_665
C5S C2S C3S 108(2) 2_665 2_665
C1S C2S C3S 48.8(11) . 2_665
C3S C2S C3S 75.3(12) . 2_665
C41S C2S C3S 86.4(11) 2_665 2_665
C4S C2S C6S 119(3) 2_665 2_665
C5S C2S C6S 25.7(19) 2_665 2_665
C1S C2S C6S 133.6(19) . 2_665
C3S C2S C6S 12.2(9) . 2_665
C41S C2S C6S 166.8(14) 2_665 2_665
C3S C2S C6S 87.1(14) 2_665 2_665
C6S C3S C5S 118(3) 2_665 2_665
C6S C3S C2S 144(3) 2_665 .
C5S C3S C2S 30.1(16) 2_665 .
C6S C3S C4S 94(2) 2_665 .
C5S C3S C4S 148.3(17) 2_665 .
C2S C3S C4S 120.2(14) . .
C6S C3S C1S 66(2) 2_665 2_665
C5S C3S C1S 175(2) 2_665 2_665
C2S C3S C1S 145.3(13) . 2_665
C4S C3S C1S 28.4(9) . 2_665
C6S C3S C31S 28(2) 2_665 .
C5S C3S C31S 90(2) 2_665 .
C2S C3S C31S 117.3(13) . .
C4S C3S C31S 122(2) . .
C1S C3S C31S 93.7(15) 2_665 .
C6S C3S C4S 168(3) 2_665 2_665
C5S C3S C4S 51.9(14) 2_665 2_665
C2S C3S C4S 23.6(11) . 2_665
C4S C3S C4S 97.0(15) . 2_665
C1S C3S C4S 123.9(16) 2_665 2_665
C31S C3S C4S 141.0(18) . 2_665
C6S C3S C2S 110(3) 2_665 2_665
C5S C3S C2S 132.2(18) 2_665 2_665
C2S C3S C2S 104.7(12) . 2_665
C4S C3S C2S 16.1(9) . 2_665
C1S C3S C2S 44.4(9) 2_665 2_665
C31S C3S C2S 137.6(17) . 2_665
C4S C3S C2S 81.3(10) 2_665 2_665
C2S C4S C1S 146(5) 2_665 2_665
C2S C4S C5S 23(2) 2_665 .
C1S C4S C5S 154(3) 2_665 .
C2S C4S C3S 132(3) 2_665 .
C1S C4S C3S 82(3) 2_665 .
C5S C4S C3S 112.6(16) . .
C2S C4S C41S 103(3) 2_665 .
C1S C4S C41S 44(3) 2_665 .
C5S C4S C41S 120.1(16) . .
C3S C4S C41S 126(2) . .
C2S C4S C6S 158(3) 2_665 2_665
C1S C4S C6S 56(3) 2_665 2_665
C5S C4S C6S 138.9(18) . 2_665
C3S C4S C6S 26.8(6) . 2_665
C41S C4S C6S 99(2) . 2_665
C2S C4S C3S 50(2) 2_665 2_665
C1S C4S C3S 157(3) 2_665 2_665
C5S C4S C3S 29.9(11) . 2_665
C3S C4S C3S 83.0(15) . 2_665
C41S C4S C3S 149.7(19) . 2_665
C6S C4S C3S 109.6(18) 2_665 2_665
C2S C5S C3S 115(3) 2_665 2_665
C2S C5S C6S 140(3) 2_665 .
C3S C5S C6S 28.2(13) 2_665 .
C2S C5S C4S 22(2) 2_665 .
C3S C5S C4S 98(2) 2_665 .
C6S C5S C4S 126.0(19) . .
C2S C5S C31S 159(3) 2_665 2_665
C3S C5S C31S 60.0(16) 2_665 2_665
C6S C5S C31S 31.8(13) . 2_665
C4S C5S C31S 156.4(19) . 2_665
C3S C6S C31S 131(4) 2_665 2_665
C3S C6S C1S 84(3) 2_665 .
C31S C6S C1S 144(3) 2_665 .
C3S C6S C5S 34(2) 2_665 .
C31S C6S C5S 97(3) 2_665 .
C1S C6S C5S 118.4(16) . .
C3S C6S C4S 59(2) 2_665 2_665
C31S C6S C4S 170(3) 2_665 2_665
C1S C6S C4S 25.6(9) . 2_665
C5S C6S C4S 93.5(12) . 2_665
C3S C6S C2S 23.5(17) 2_665 2_665
C31S C6S C2S 108(3) 2_665 2_665
C1S C6S C2S 105.9(15) . 2_665
C5S C6S C2S 14.0(11) . 2_665
C4S C6S C2S 82.0(13) 2_665 2_665
C41S C11S C1S 46(3) 2_665 .
C6S C31S C3S 21.5(15) 2_665 .
C6S C31S C5S 51.6(16) 2_665 2_665
C3S C31S C5S 30.1(9) . 2_665
C11S C41S C1S 102(4) 2_665 2_665
C11S C41S C4S 127(4) 2_665 .
C1S C41S C4S 26.6(11) 2_665 .
C11S C41S C2S 150(4) 2_665 2_665
C1S C41S C2S 49.6(12) 2_665 2_665
C4S C41S C2S 23.2(11) . 2_665

loop_
_geom_bond_atom_site_label_1
_geom_bond_atom_site_label_2
_geom_bond_distance
_geom_bond_site_symmetry_2
Cu1 O1 1.9949(19) 2_666
Cu1 O1 1.9949(19) .
Cu1 O2 2.0134(19) 2_666
Cu1 O2 2.0135(19) .
Cu1 O01 2.221(2) .
Cu1 O01 2.221(2) 2_666
O1 C2 1.247(3) .
C1 F2A 1.238(14) .
C1 F1 1.246(15) .
C1 F3A 1.249(16) .
C1 F3 1.312(16) .
C1 F2 1.333(14) .
C1 F1A 1.37(2) .
C1 C2 1.528(4) .
F1 F1A 0.66(3) .
F1 F2A 1.53(2) .
F2 F2A 0.80(2) .
F2 F3 1.75(2) .
F3 F3A 0.58(3) .
F1A F3A 1.70(3) .
C2 C3 1.379(4) .
C3 C4 1.384(4) .
C4 O2 1.248(3) .
C4 C5 1.512(5) .
C5 F6A 1.023(9) .
C5 F5A 1.040(12) .
C5 F4 1.289(5) .
C5 F6 1.487(8) .
C5 F5 1.489(14) .
F5 F5A 0.51(2) .
F5A F6A 1.61(2) .
Cu2 O4 1.9338(18) .
Cu2 O4 1.9339(18) 2
Cu2 O3 1.9711(19) 2
Cu2 O3 1.9711(19) .
Cu2 N3 2.480(2) 2
Cu2 N3 2.480(2) .
O3 C7 1.246(3) .
C6 F9 1.06(2) .
C6 F9A 1.239(10) .
C6 F7A 1.255(11) .
C6 F8A 1.302(15) .
C6 F8 1.386(15) .
C6 F7 1.410(14) .
C6 C7 1.525(6) .
F7 F9 0.68(3) .
F7A F9A 0.66(2) .
F7A F8A 1.572(18) .
F9 F8 1.44(3) .
F8 F8A 0.74(3) .
C7 C8 1.389(4) .
C8 C9 1.376(4) .
C9 O4 1.244(3) .
C9 C10 1.529(5) .
C10 F10 1.093(18) .
C10 F12A 1.249(16) .
C10 F10A 1.283(14) .
C10 F12 1.307(13) .
C10 F11 1.338(17) .
C10 F11A 1.466(13) .
F10 F12A 1.72(3) .
F12 F10A 0.61(2) .
O01 N1 1.292(3) .
N1 C07 1.334(3) .
N1 C01 1.515(3) .
C01 C03 1.524(4) .
C01 C02 1.527(4) .
C01 C04 1.541(4) .
C04 N2 1.504(3) .
C04 C06 1.519(4) .
C04 C05 1.530(4) .
N2 O02 1.274(3) .
N2 C07 1.344(3) .
C07 C08 1.448(4) .
C08 C010 1.376(3) .
C08 C09 1.399(3) .
C09 N3 1.323(3) .
N3 N4 1.357(3) .
N4 C010 1.335(3) .
N4 C041 1.460(4) .
C041 C042 1.393(4) .
C042 C043 1.522(5) .
C043 C044 1.400(6) .
C1S C4S 0.710(18) 2_665
C1S C41S 1.10(3) 2_665
C1S C6S 1.36(2) .
C1S C2S 1.373(10) .
C1S C3S 1.48(3) 2_665
C1S C11S 1.49(3) .
C2S C4S 0.73(2) 2_665
C2S C5S 0.77(2) 2_665
C2S C3S 1.385(10) .
C2S C41S 1.80(3) 2_665
C2S C3S 1.96(3) 2_665
C2S C6S 2.026(19) 2_665
C3S C6S 0.733(15) 2_665
C3S C5S 0.87(2) 2_665
C3S C4S 1.398(10) .
C3S C1S 1.48(3) 2_665
C3S C31S 1.511(17) .
C3S C4S 1.74(3) 2_665
C3S C2S 1.96(3) 2_665
C4S C2S 0.73(2) 2_665
C4S C1S 0.710(18) 2_665
C4S C5S 1.382(10) .
C4S C41S 1.50(3) .
C4S C6S 1.62(3) 2_665
C4S C3S 1.74(3) 2_665
C5S C2S 0.77(2) 2_665
C5S C3S 0.87(2) 2_665
C5S C6S 1.377(10) .
C5S C31S 1.75(3) 2_665
C6S C3S 0.733(15) 2_665
C6S C31S 0.93(2) 2_665
C6S C4S 1.62(3) 2_665
C6S C2S 2.026(19) 2_665
C11S C41S 0.80(3) 2_665
C31S C6S 0.93(2) 2_665
C31S C5S 1.75(3) 2_665
C41S C11S 0.80(3) 2_665
C41S C1S 1.10(3) 2_665
C41S C2S 1.80(3) 2_665
